data_7102162
loop_
_publ_author_name
'Meier, Roland'
'Maigut, Joachim'
'Kallies, Bernd'
'Lehnert, Nicolai'
'Paulat, Florian'
'Heinemann, Frank W'
'Zahn, Gernot'
'Feth, Martin P'
'Krautscheid, Harald'
'van Eldik, Rudi'

_publ_section_title
;
 [FeIII(tmdta)]--twist-boat/half-chair conformer ratio reliably deduced
 from DFT-calculated Raman spectra.
;
_journal_issue 38
_journal_name_full 'Chemical communications (Cambridge, England)'
_journal_page_first 3960
_journal_page_last 3962
_journal_paper_doi 10.1039/b708437d
_journal_year 2007
_chemical_formula_sum 'C11 H14 Fe K N2 O8'
_chemical_formula_weight 397.19
_chemical_name_systematic
;
?
;
_space_group_IT_number 14
_symmetry_cell_setting monoclinic
_symmetry_space_group_name_Hall '-P 2ybc'
_symmetry_space_group_name_H-M 'P 1 21/c 1'
_atom_sites_solution_hydrogens geom
_atom_sites_solution_primary direct
_atom_sites_solution_secondary difmap
_audit_creation_method SHELXL-97
_cell_angle_alpha 90.00
_cell_angle_beta 97.577(6)
_cell_angle_gamma 90.00
_cell_formula_units_Z 4
_cell_length_a 8.7684(7)
_cell_length_b 12.4703(7)
_cell_length_c 12.8511(10)
_cell_measurement_temperature 100(2)
_cell_volume 1392.93(17)
_computing_cell_refinement 'Stoe, X-AREA '
_computing_data_collection 'Stoe, X-AREA'
_computing_data_reduction 'Stoe, X-AREA'
_computing_molecular_graphics 'Diamond 3, Crystal Impact'
_computing_publication_material 'SHELXL-97 (Sheldrick, 1997)'
_computing_structure_refinement 'SHELXL-97 (Sheldrick, 1997)'
_computing_structure_solution 'SHELXS-97 (Sheldrick, 1990)'
_diffrn_ambient_temperature 100(2)
_diffrn_measured_fraction_theta_full 0.991
_diffrn_measured_fraction_theta_max 0.991
_diffrn_measurement_device_type 'Stoe IPDS-2T'
_diffrn_radiation_monochromator graphite
_diffrn_radiation_source 'fine-focus sealed tube'
_diffrn_radiation_type MoK\a
_diffrn_radiation_wavelength 0.71073
_diffrn_reflns_av_R_equivalents 0.0368
_diffrn_reflns_av_sigmaI/netI 0.0254
_diffrn_reflns_limit_h_max 11
_diffrn_reflns_limit_h_min -11
_diffrn_reflns_limit_k_max 17
_diffrn_reflns_limit_k_min -17
_diffrn_reflns_limit_l_max 17
_diffrn_reflns_limit_l_min -17
_diffrn_reflns_number 12562
_diffrn_reflns_theta_full 29.00
_diffrn_reflns_theta_max 29.00
_diffrn_reflns_theta_min 5.32
_exptl_absorpt_coefficient_mu 1.428
_exptl_absorpt_correction_T_max 0.7440
_exptl_absorpt_correction_T_min 0.6500
_exptl_absorpt_correction_type numerical
_exptl_absorpt_process_details 'optimized faces with STOE X-SHAPE'
_exptl_crystal_colour yellow
_exptl_crystal_density_diffrn 1.894
_exptl_crystal_density_method 'not measured'
_exptl_crystal_description block
_exptl_crystal_F_000 812
_exptl_crystal_size_max 0.33
_exptl_crystal_size_mid 0.26
_exptl_crystal_size_min 0.22
_refine_diff_density_max 0.418
_refine_diff_density_min -0.333
_refine_diff_density_rms 0.060
_refine_ls_extinction_coef 0.0061(9)
_refine_ls_extinction_expression Fc^*^=kFc[1+0.001xFc^2^\l^3^/sin(2\q)]^-1/4^
_refine_ls_extinction_method SHELXL
_refine_ls_goodness_of_fit_ref 1.054
_refine_ls_hydrogen_treatment constr
_refine_ls_matrix_type full
_refine_ls_number_parameters 209
_refine_ls_number_reflns 3661
_refine_ls_number_restraints 0
_refine_ls_restrained_S_all 1.054
_refine_ls_R_factor_all 0.0238
_refine_ls_R_factor_gt 0.0215
_refine_ls_shift/su_max 0.001
_refine_ls_shift/su_mean 0.000
_refine_ls_structure_factor_coef Fsqd
_refine_ls_weighting_details 'calc w=1/[\s^2^(Fo^2^)+(0.0267P)^2^+0.6494P] where P=(Fo^2^+2Fc^2^)/3'
_refine_ls_weighting_scheme calc
_refine_ls_wR_factor_gt 0.0574
_refine_ls_wR_factor_ref 0.0584
_reflns_number_gt 3395
_reflns_number_total 3661
_reflns_threshold_expression >2sigma(I)
_cod_data_source_file b708437d.txt
_cod_data_source_block KFe(tmdta)_CCDC649047
_cod_original_sg_symbol_H-M P2(1)/c
_cod_database_code 7102162

loop_
_symmetry_equiv_pos_as_xyz
'x, y, z'
'x, -y+1/2, z+1/2'
'-x, -y, -z'
'-x, y-1/2, -z-1/2'

loop_
_atom_site_label
_atom_site_type_symbol
_atom_site_fract_x
_atom_site_fract_y
_atom_site_fract_z
_atom_site_U_iso_or_equiv
_atom_site_adp_type
_atom_site_occupancy
_atom_site_symmetry_multiplicity
_atom_site_calc_flag
_atom_site_refinement_flags
Fe Fe 0.747801(16) 0.246580(12) 0.240721(12) 0.00644(6) Uani 1 1 d .
O1 O 0.57543(9) 0.20132(7) 0.13725(6) 0.01076(16) Uani 1 1 d .
O2 O 0.32886(10) 0.23484(7) 0.07486(7) 0.01532(17) Uani 1 1 d .
O3 O 0.69208(9) 0.15083(6) 0.35258(6) 0.01009(15) Uani 1 1 d .
O4 O 0.50945(10) 0.10650(7) 0.44878(6) 0.01214(16) Uani 1 1 d .
O5 O 0.93283(9) 0.16336(6) 0.22230(6) 0.00986(15) Uani 1 1 d .
O6 O 1.17178(9) 0.12226(7) 0.29602(7) 0.01272(17) Uani 1 1 d .
O7 O 0.81428(9) 0.36440(6) 0.15284(6) 0.00953(15) Uani 1 1 d .
O8 O 1.03287(10) 0.44474(7) 0.12649(7) 0.01307(17) Uani 1 1 d .
N1 N 0.56741(11) 0.34517(7) 0.29494(7) 0.00776(17) Uani 1 1 d .
N2 N 0.91443(11) 0.32610(7) 0.35963(7) 0.00786(17) Uani 1 1 d .
C1 C 0.61907(13) 0.45333(9) 0.33488(9) 0.0102(2) Uani 1 1 d .
H1A H 0.5269 0.4955 0.3460 0.012 Uiso 1 1 calc R
H1B H 0.6682 0.4901 0.2797 0.012 Uiso 1 1 calc R
C2 C 0.73163(13) 0.45527(9) 0.43690(9) 0.0124(2) Uani 1 1 d .
H2A H 0.7873 0.5245 0.4399 0.015 Uiso 1 1 calc R
H2B H 0.6704 0.4543 0.4963 0.015 Uiso 1 1 calc R
C3 C 0.85152(13) 0.36552(9) 0.45492(8) 0.0103(2) Uani 1 1 d .
H3A H 0.9384 0.3914 0.5058 0.012 Uiso 1 1 calc R
H3B H 0.8045 0.3041 0.4877 0.012 Uiso 1 1 calc R
C4 C 0.46026(13) 0.35931(9) 0.19655(8) 0.0103(2) Uani 1 1 d .
H4A H 0.4970 0.4187 0.1552 0.012 Uiso 1 1 calc R
H4B H 0.3571 0.3788 0.2139 0.012 Uiso 1 1 calc R
C5 C 0.44839(13) 0.25695(9) 0.13083(8) 0.0102(2) Uani 1 1 d .
C6 C 0.49306(12) 0.28027(9) 0.37156(8) 0.0096(2) Uani 1 1 d .
H6A H 0.3831 0.2702 0.3442 0.012 Uiso 1 1 calc R
H6B H 0.4985 0.3203 0.4385 0.012 Uiso 1 1 calc R
C7 C 0.56755(12) 0.17070(9) 0.39303(8) 0.00853(19) Uani 1 1 d .
C8 C 1.02237(13) 0.23695(9) 0.39110(8) 0.0097(2) Uani 1 1 d .
H8A H 0.9799 0.1912 0.4433 0.012 Uiso 1 1 calc R
H8B H 1.1218 0.2665 0.4244 0.012 Uiso 1 1 calc R
C9 C 1.04894(13) 0.16915(9) 0.29630(8) 0.00920(19) Uani 1 1 d .
C10 C 0.99270(13) 0.41013(9) 0.30425(8) 0.0102(2) Uani 1 1 d .
H10A H 1.1055 0.4012 0.3210 0.012 Uiso 1 1 calc R
H10B H 0.9655 0.4816 0.3299 0.012 Uiso 1 1 calc R
C11 C 0.94827(13) 0.40533(9) 0.18520(8) 0.00922(19) Uani 1 1 d .
K K 0.24392(2) 0.470479(19) -0.001680(17) 0.00892(7) Uani 1 1 d .

loop_
_atom_site_aniso_label
_atom_site_aniso_U_11
_atom_site_aniso_U_22
_atom_site_aniso_U_33
_atom_site_aniso_U_23
_atom_site_aniso_U_13
_atom_site_aniso_U_12
Fe 0.00583(9) 0.00717(9) 0.00625(9) 0.00043(5) 0.00057(6) -0.00002(5)
O1 0.0090(4) 0.0124(4) 0.0103(3) -0.0014(3) -0.0008(3) -0.0002(3)
O2 0.0100(4) 0.0236(4) 0.0117(4) -0.0003(3) -0.0011(3) -0.0023(3)
O3 0.0095(4) 0.0102(4) 0.0111(3) 0.0029(3) 0.0032(3) 0.0015(3)
O4 0.0108(4) 0.0115(4) 0.0146(4) 0.0044(3) 0.0034(3) -0.0008(3)
O5 0.0088(4) 0.0106(4) 0.0100(3) -0.0007(3) 0.0003(3) 0.0018(3)
O6 0.0091(4) 0.0124(4) 0.0165(4) 0.0003(3) 0.0011(3) 0.0023(3)
O7 0.0090(4) 0.0105(4) 0.0089(3) 0.0026(3) 0.0005(3) -0.0008(3)
O8 0.0125(4) 0.0144(4) 0.0133(4) 0.0019(3) 0.0055(3) -0.0014(3)
N1 0.0087(4) 0.0074(4) 0.0071(4) 0.0013(3) 0.0009(3) -0.0002(3)
N2 0.0087(4) 0.0081(4) 0.0069(4) 0.0009(3) 0.0013(3) 0.0005(3)
C1 0.0112(5) 0.0068(4) 0.0126(5) -0.0001(4) 0.0019(4) 0.0006(4)
C2 0.0128(5) 0.0119(5) 0.0124(5) -0.0034(4) 0.0016(4) 0.0014(4)
C3 0.0121(5) 0.0116(5) 0.0073(4) -0.0014(4) 0.0015(4) 0.0002(4)
C4 0.0094(5) 0.0121(5) 0.0091(4) 0.0020(4) -0.0001(4) 0.0022(4)
C5 0.0097(5) 0.0136(5) 0.0076(4) 0.0026(4) 0.0014(4) -0.0014(4)
C6 0.0092(5) 0.0102(5) 0.0101(5) 0.0029(4) 0.0036(4) 0.0010(4)
C7 0.0076(5) 0.0100(5) 0.0076(4) 0.0007(4) -0.0007(3) -0.0006(4)
C8 0.0090(5) 0.0104(5) 0.0089(4) 0.0007(4) -0.0015(4) 0.0019(4)
C9 0.0092(5) 0.0079(4) 0.0106(4) 0.0015(4) 0.0017(4) -0.0007(4)
C10 0.0097(5) 0.0105(5) 0.0101(4) 0.0015(4) 0.0006(4) -0.0028(4)
C11 0.0092(5) 0.0076(4) 0.0109(5) 0.0008(4) 0.0018(4) 0.0013(4)
K 0.00736(12) 0.01089(12) 0.00848(11) 0.00009(7) 0.00094(8) -0.00012(7)

loop_
_atom_type_symbol
_atom_type_description
_atom_type_scat_dispersion_real
_atom_type_scat_dispersion_imag
_atom_type_scat_source
C C 0.0033 0.0016 'International Tables Vol C Tables 4.2.6.8 and 6.1.1.4'
H H 0.0000 0.0000 'International Tables Vol C Tables 4.2.6.8 and 6.1.1.4'
N N 0.0061 0.0033 'International Tables Vol C Tables 4.2.6.8 and 6.1.1.4'
O O 0.0106 0.0060 'International Tables Vol C Tables 4.2.6.8 and 6.1.1.4'
Fe Fe 0.3463 0.8444 'International Tables Vol C Tables 4.2.6.8 and 6.1.1.4'
K K 0.2009 0.2494 'International Tables Vol C Tables 4.2.6.8 and 6.1.1.4'

loop_
_geom_angle_atom_site_label_1
_geom_angle_atom_site_label_2
_geom_angle_atom_site_label_3
_geom_angle
_geom_angle_site_symmetry_1
_geom_angle_site_symmetry_3
O1 Fe O5 109.94(3) . .
O1 Fe O3 94.41(3) . .
O5 Fe O3 93.19(3) . .
O1 Fe O7 94.88(3) . .
O5 Fe O7 90.76(3) . .
O3 Fe O7 168.00(3) . .
O1 Fe N1 81.53(3) . .
O5 Fe N1 167.76(3) . .
O3 Fe N1 81.35(3) . .
O7 Fe N1 92.53(3) . .
O1 Fe N2 168.73(3) . .
O5 Fe N2 80.73(3) . .
O3 Fe N2 88.42(3) . .
O7 Fe N2 81.03(3) . .
N1 Fe N2 88.13(3) . .
C5 O1 Fe 117.72(7) . .
C5 O2 K 97.02(7) . .
C7 O3 Fe 118.60(7) . .
C7 O3 K 89.05(6) . 4_656
Fe O3 K 152.23(4) . 4_656
C7 O4 K 144.52(7) . 2
C7 O4 K 99.92(7) . 4_656
K O4 K 113.54(3) 2 4_656
C9 O5 Fe 117.49(7) . .
C9 O6 K 106.34(7) . 2_655
C11 O7 Fe 115.45(7) . .
C11 O7 K 90.43(6) . 3_665
Fe O7 K 152.64(4) . 3_665
C11 O8 K 163.05(8) . 1_655
C11 O8 K 87.52(7) . 3_665
K O8 K 102.24(3) 1_655 3_665
C4 N1 C6 110.18(8) . .
C4 N1 C1 108.38(8) . .
C6 N1 C1 113.78(8) . .
C4 N1 Fe 101.45(6) . .
C6 N1 Fe 107.63(6) . .
C1 N1 Fe 114.70(7) . .
C8 N2 C10 109.97(9) . .
C8 N2 C3 108.38(8) . .
C10 N2 C3 113.92(8) . .
C8 N2 Fe 101.11(6) . .
C10 N2 Fe 106.92(6) . .
C3 N2 Fe 115.73(7) . .
N1 C1 C2 116.12(9) . .
C3 C2 C1 117.97(9) . .
N2 C3 C2 115.94(9) . .
N1 C4 C5 111.20(9) . .
N1 C4 K 161.80(7) . .
C5 C4 K 86.18(6) . .
O2 C5 O1 125.15(11) . .
O2 C5 C4 120.33(10) . .
O1 C5 C4 114.45(10) . .
O2 C5 K 62.83(6) . .
O1 C5 K 143.91(7) . .
C4 C5 K 68.19(6) . .
N1 C6 C7 113.11(8) . .
O4 C7 O3 123.11(10) . .
O4 C7 C6 119.27(10) . .
O3 C7 C6 117.60(9) . .
O4 C7 K 57.93(6) . 4_656
O3 C7 K 67.19(6) . 4_656
C6 C7 K 163.71(7) . 4_656
N2 C8 C9 110.93(9) . .
N2 C8 K 171.04(7) . 2_655
C9 C8 K 76.34(6) . 2_655
O6 C9 O5 125.09(10) . .
O6 C9 C8 119.56(10) . .
O5 C9 C8 115.30(9) . .
O6 C9 K 53.38(6) . 2_655
O5 C9 K 142.91(7) . 2_655
C8 C9 K 77.77(6) . 2_655
N2 C10 C11 112.27(9) . .
O8 C11 O7 123.71(10) . .
O8 C11 C10 120.26(10) . .
O7 C11 C10 115.87(9) . .
O8 C11 K 69.34(6) . 3_665
O7 C11 K 65.01(6) . 3_665
C10 C11 K 140.99(7) . 3_665
O8 K O4 143.63(3) 1_455 2_554
O8 K O4 120.59(3) 1_455 4_666
O4 K O4 66.46(3) 2_554 4_666
O8 K O7 115.88(3) 1_455 3_665
O4 K O7 100.47(3) 2_554 3_665
O4 K O7 77.68(3) 4_666 3_665
O8 K O6 115.44(3) 1_455 2_454
O4 K O6 74.42(3) 2_554 2_454
O4 K O6 123.24(2) 4_666 2_454
O7 K O6 70.71(2) 3_665 2_454
O8 K O8 77.76(3) 1_455 3_665
O4 K O8 133.26(3) 2_554 3_665
O4 K O8 118.63(3) 4_666 3_665
O7 K O8 45.51(2) 3_665 3_665
O6 K O8 64.95(2) 2_454 3_665
O8 K O3 77.19(3) 1_455 4_666
O4 K O3 109.30(2) 2_554 4_666
O4 K O3 45.46(2) 4_666 4_666
O7 K O3 83.87(3) 3_665 4_666
O6 K O3 154.49(2) 2_454 4_666
O8 K O3 98.81(2) 3_665 4_666
O8 K C11 100.23(3) 1_455 3_665
O4 K C11 113.49(3) 2_554 3_665
O4 K C11 102.03(3) 4_666 3_665
O7 K C11 24.56(3) 3_665 3_665
O6 K C11 58.51(3) 2_454 3_665
O8 K C11 23.14(2) 3_665 3_665
O3 K C11 98.59(3) 4_666 3_665
O8 K O2 81.33(3) 1_455 .
O4 K O2 64.06(2) 2_554 .
O4 K O2 110.49(3) 4_666 .
O7 K O2 154.80(2) 3_665 .
O6 K O2 85.47(2) 2_454 .
O8 K O2 130.70(2) 3_665 .
O3 K O2 119.27(2) 4_666 .
C11 K O2 141.14(3) 3_665 .
O8 K C7 100.68(3) 1_455 4_666
O4 K C7 88.17(3) 2_554 4_666
O4 K C7 22.15(2) 4_666 4_666
O7 K C7 76.62(3) 3_665 4_666
O6 K C7 139.00(3) 2_454 4_666
O8 K C7 107.45(3) 3_665 4_666
O3 K C7 23.76(2) 4_666 4_666
C11 K C7 97.95(3) 3_665 4_666
O2 K C7 120.11(3) . 4_666
O8 K C4 81.14(3) 1_455 .
O4 K C4 66.42(3) 2_554 .
O4 K C4 73.39(3) 4_666 .
O7 K C4 151.03(3) 3_665 .
O6 K C4 125.15(3) 2_454 .
O8 K C4 158.88(3) 3_665 .
O3 K C4 77.13(3) 4_666 .
C11 K C4 175.16(3) 3_665 .
O2 K C4 43.55(3) . .
C7 K C4 77.22(3) 4_666 .
O8 K C9 95.19(3) 1_455 2_454
O4 K C9 90.02(3) 2_554 2_454
O4 K C9 143.35(3) 4_666 2_454
O7 K C9 79.70(3) 3_665 2_454
O6 K C9 20.28(2) 2_454 2_454
O8 K C9 57.87(3) 3_665 2_454
O3 K C9 156.66(3) 4_666 2_454
C11 K C9 60.63(3) 3_665 2_454
O2 K C9 80.51(3) . 2_454
C7 K C9 155.50(3) 4_666 2_454
C4 K C9 124.00(3) . 2_454

loop_
_geom_bond_atom_site_label_1
_geom_bond_atom_site_label_2
_geom_bond_distance
_geom_bond_site_symmetry_2
Fe O1 1.9598(8) .
Fe O5 1.9663(8) .
Fe O3 1.9789(8) .
Fe O7 1.9869(8) .
Fe N1 2.1886(9) .
Fe N2 2.2056(9) .
O1 C5 1.3056(14) .
O2 C5 1.2219(14) .
O2 K 3.1565(10) .
O3 C7 1.2937(13) .
O3 K 2.9598(8) 4_656
O4 C7 1.2288(13) .
O4 K 2.6718(8) 2
O4 K 2.7619(9) 4_656
O5 C9 1.3003(13) .
O6 C9 1.2261(14) .
O6 K 2.8395(9) 2_655
O7 C11 1.2980(14) .
O7 K 2.8306(8) 3_665
O8 C11 1.2283(13) .
O8 K 2.6541(8) 1_655
O8 K 2.9248(9) 3_665
N1 C4 1.4831(14) .
N1 C6 1.4896(13) .
N1 C1 1.4921(14) .
N2 C8 1.4813(14) .
N2 C10 1.4847(14) .
N2 C3 1.4913(13) .
C1 C2 1.5338(16) .
C2 C3 1.5320(16) .
C4 C5 1.5265(16) .
C4 K 3.2765(11) .
C5 K 3.5213(11) .
C6 C7 1.5238(15) .
C7 K 3.2105(11) 4_656
C8 C9 1.5259(15) .
C8 K 3.4143(11) 2_655
C9 K 3.3948(11) 2_655
C10 C11 1.5293(15) .
C11 K 3.1229(11) 3_665
K O8 2.6541(8) 1_455
K O4 2.6718(8) 2_554
K O4 2.7620(9) 4_666
K O7 2.8306(8) 3_665
K O6 2.8395(9) 2_454
K O8 2.9248(9) 3_665
K O3 2.9599(8) 4_666
K C11 3.1229(11) 3_665
K C7 3.2106(11) 4_666
K C9 3.3948(11) 2_454
